data_4025403
loop_
_publ_author_name
'Jind\<rich Karban'
'Jan S\'ykora'
'Ji\<r\'i Kroutil'
'Ivana C\'isa\<rov\'a'
'Zde\<nka Pad\<elkov\'a'
'Milo\<s Bud\<e\<s\'insk\'y'

_publ_section_title
;
 Synthesis of All Configurational Isomers of
 1,6-Anhydro-2,3,4-trideoxy-2,3-epimino-4-fluoro-\b-d-hexopyranoses
;
_journal_name_full 'Journal of Organic Chemistry'
_journal_page_first 3443
_journal_page_last 3446
_journal_paper_doi 10.1021/jo1000912
_journal_volume 75
_journal_year 2010
_chemical_absolute_configuration unk
_chemical_formula_moiety 'C13 H13 F1 O4'
_chemical_formula_sum 'C13 H13 F O4'
_chemical_formula_weight 252.24
_space_group_IT_number 19
_symmetry_cell_setting orthorhombic
_symmetry_space_group_name_Hall 'P 2ac 2ab'
_symmetry_space_group_name_H-M 'P 21 21 21'
_atom_sites_solution_hydrogens geom
_atom_sites_solution_primary direct
_audit_creation_date 09-12-29
_audit_creation_method CRYSTALS_ver_12.82
_cell_angle_alpha 90
_cell_angle_beta 90
_cell_angle_gamma 90
_cell_formula_units_Z 4
_cell_length_a 5.9690(4)
_cell_length_b 10.5050(9)
_cell_length_c 18.1220(8)
_cell_measurement_reflns_used 6679
_cell_measurement_temperature 150
_cell_measurement_theta_max 28
_cell_measurement_theta_min 2
_cell_volume 1136.33(13)
_computing_cell_refinement 'DENZO/SCALEPACK (Otwinowski & Minor, 1997)'
_computing_data_collection 'COLLECT. Nonius (1997-2001).'
_computing_data_reduction 'DENZO/SCALEPACK (Otwinowski & Minor, 1997)'
_computing_molecular_graphics 'CAMERON (Watkin et al., 1996)'
_computing_publication_material 'CRYSTALS (Betteridge et al., 2003)'
_computing_structure_refinement 'CRYSTALS (Betteridge et al., 2003)'
_computing_structure_solution 'SIR92 (Altomare et al., 1994)'
_diffrn_ambient_temperature 150
_diffrn_measured_fraction_theta_full 0.994
_diffrn_measured_fraction_theta_max 0.990
_diffrn_measurement_device_type 'Nonius Kappa CCD'
_diffrn_measurement_method '\f & \w scans'
_diffrn_radiation_monochromator graphite
_diffrn_radiation_type 'Mo K\a'
_diffrn_radiation_wavelength 0.71073
_diffrn_reflns_av_R_equivalents 0.051
_diffrn_reflns_limit_h_max 7
_diffrn_reflns_limit_h_min -7
_diffrn_reflns_limit_k_max 13
_diffrn_reflns_limit_k_min -12
_diffrn_reflns_limit_l_max 19
_diffrn_reflns_limit_l_min -23
_diffrn_reflns_number 6679
_diffrn_reflns_theta_full 25.024
_diffrn_reflns_theta_max 27.499
_diffrn_reflns_theta_min 2.241
_diffrn_standards_number 0
_exptl_absorpt_coefficient_mu 0.119
_exptl_absorpt_correction_T_max 0.96
_exptl_absorpt_correction_T_min 0.95
_exptl_absorpt_correction_type gaussian
_exptl_absorpt_process_details
; 
 Gaussian Integration (Busing and Levy, 1957) 
;
_exptl_crystal_colour colourless
_exptl_crystal_density_diffrn 1.474
_exptl_crystal_description block
_exptl_crystal_F_000 528
_exptl_crystal_size_max 0.55
_exptl_crystal_size_mid 0.44
_exptl_crystal_size_min 0.34
_refine_diff_density_max 0.43
_refine_diff_density_min -0.40
_refine_ls_extinction_method None
_refine_ls_goodness_of_fit_ref 1.0704
_refine_ls_hydrogen_treatment mixed
_refine_ls_matrix_type full
_refine_ls_number_parameters 215
_refine_ls_number_reflns 1249
_refine_ls_number_restraints 0
_refine_ls_R_factor_all 0.0995
_refine_ls_R_factor_gt 0.0882
_refine_ls_shift/su_max 0.000133
_refine_ls_structure_factor_coef F
_refine_ls_weighting_details
;
 Method, part 1, Chebychev polynomial, (Watkin, 1994, Prince, 1982) 
 [weight] = 1.0/[A~0~*T~0~(x)+A~1~*T~1~(x) ... +A~n-1~]*T~n-1~(x)] 
 where A~i~ are the Chebychev coefficients listed below and x= Fcalc/Fmax 
 Method = Robust Weighting (Prince, 1982) 
 W = [weight] * [1-(deltaF/6*sigmaF)^2^]^2^ 
 A~i~ are: 
 2.44 -0.472 1.74 -0.106 0.189E-01 
;
_refine_ls_weighting_scheme calc
_refine_ls_wR_factor_all 0.0792
_refine_ls_wR_factor_gt 0.0745
_refine_ls_wR_factor_ref 0.0745
_reflns_limit_h_max 7
_reflns_limit_h_min 0
_reflns_limit_k_max 13
_reflns_limit_k_min 0
_reflns_limit_l_max 23
_reflns_limit_l_min 0
_reflns_number_gt 1249
_reflns_number_total 1516
_reflns_threshold_expression I>1.96u(I)
_oxford_diffrn_Wilson_B_factor 0.00
_oxford_diffrn_Wilson_scale 0.00
_oxford_refine_ls_scale 1.295(7)
_oxford_structure_analysis_title 'Compound X'
_cod_data_source_file jo1000912_si_003.cif
_cod_data_source_block CRYSTALS_cif
_cod_depositor_comments
;
The following automatic conversions were performed:

'_symmetry_cell_setting' value 'Orthorhombic' changed to
'orthorhombic' according to the built-in table from CIF Core
dictionary named 'cif_core.dic' version 2.4.1 from 2010-06-29.

Automatic conversion script
Id: cif_fix_values 1646 2011-03-28 12:23:43Z adriana 
;
_cod_original_sg_symbol_H-M 'P 21 21 21 '
_cod_original_formula_sum 'C13 H13 F1 O4'
_cod_database_code 4025403

loop_
_symmetry_equiv_pos_as_xyz
x,y,z
x+1/2,-y+1/2,-z
-x,y+1/2,-z+1/2
-x+1/2,-y,z+1/2

loop_
_atom_site_label
_atom_site_type_symbol
_atom_site_fract_x
_atom_site_fract_y
_atom_site_fract_z
_atom_site_U_iso_or_equiv
_atom_site_occupancy
_atom_site_adp_type
_atom_site_refinement_flags_posn
_atom_site_refinement_flags_adp
_atom_site_refinement_flags_occupancy
_atom_site_disorder_assembly
_atom_site_disorder_group
_atom_site_attached_hydrogens
F1 F -0.2205(6) 0.2153(3) 0.8648(2) 0.0732 1.0000 Uani . . . . . .
O1 O -0.0447(6) 0.3078(4) 0.9582(2) 0.0495 1.0000 Uani . . . . . .
O2 O 0.2070(6) 0.4006(4) 0.8750(2) 0.0502 1.0000 Uani . . . . . .
O3 O 0.1638(6) 0.6321(3) 0.95493(17) 0.0463 1.0000 Uani . . . . . .
O4 O -0.1167(5) 0.6632(3) 0.8754(2) 0.0421 1.0000 Uani . . . . . .
C1 C 0.1281(9) 0.4018(6) 0.9476(3) 0.0486 1.0000 Uani . . . . . .
C2 C 0.0176(8) 0.5266(5) 0.9674(2) 0.0401 1.0000 Uani . . . . . .
C3 C -0.1771(8) 0.5500(5) 0.9138(3) 0.0377 1.0000 Uani . . . . . .
C4 C -0.1868(8) 0.4385(5) 0.8613(2) 0.0379 1.0000 Uani . . . . . .
C5 C -0.2194(9) 0.3209(5) 0.9090(3) 0.0448 1.0000 Uani . . . . . .
C6 C 0.0361(10) 0.4261(5) 0.8221(3) 0.0451 1.0000 Uani . . . . . .
C7 C 0.0305(8) 0.7297(6) 0.9240(3) 0.0438 1.0000 Uani . . . . . .
C8 C 0.1705(7) 0.8224(5) 0.8836(2) 0.0366 1.0000 Uani . . . . . .
C9 C 0.1072(10) 0.9496(5) 0.8809(3) 0.0458 1.0000 Uani . . . . . .
C10 C 0.2418(13) 1.0381(6) 0.8465(3) 0.0569 1.0000 Uani . . . . . .
C11 C 0.4398(10) 1.0017(5) 0.8143(3) 0.0474 1.0000 Uani . . . . . .
C12 C 0.5023(9) 0.8753(6) 0.8158(3) 0.0483 1.0000 Uani . . . . . .
C13 C 0.3688(9) 0.7859(6) 0.8501(3) 0.0413 1.0000 Uani . . . . . .
H11 H 0.247(9) 0.394(5) 0.979(3) 0.040(13) 1.0000 Uiso . . . . . .
H21 H -0.015(9) 0.504(5) 1.018(3) 0.041(14) 1.0000 Uiso . . . . . .
H31 H -0.343(11) 0.582(6) 0.941(3) 0.062(18) 1.0000 Uiso . . . . . .
H41 H -0.306(9) 0.455(5) 0.828(3) 0.040(14) 1.0000 Uiso . . . . . .
H51 H -0.363(14) 0.341(7) 0.941(4) 0.10(3) 1.0000 Uiso . . . . . .
H61 H 0.001(10) 0.371(6) 0.780(3) 0.059(16) 1.0000 Uiso . . . . . .
H62 H 0.070(9) 0.505(5) 0.801(3) 0.036(13) 1.0000 Uiso . . . . . .
H71 H -0.059(9) 0.787(5) 0.968(3) 0.043(14) 1.0000 Uiso . . . . . .
H91 H -0.061(13) 0.973(7) 0.899(4) 0.08(2) 1.0000 Uiso . . . . . .
H101 H 0.218(11) 1.115(6) 0.847(3) 0.049(17) 1.0000 Uiso . . . . . .
H111 H 0.539(11) 1.071(5) 0.792(3) 0.056(17) 1.0000 Uiso . . . . . .
H121 H 0.639(8) 0.833(4) 0.793(2) 0.025(11) 1.0000 Uiso . . . . . .
H131 H 0.397(10) 0.715(6) 0.857(3) 0.043(17) 1.0000 Uiso . . . . . .

loop_
_atom_site_aniso_label
_atom_site_aniso_U_11
_atom_site_aniso_U_22
_atom_site_aniso_U_33
_atom_site_aniso_U_23
_atom_site_aniso_U_13
_atom_site_aniso_U_12
F1 0.063(2) 0.051(2) 0.105(3) -0.0040(19) -0.007(2) -0.0120(19)
O1 0.0325(17) 0.060(2) 0.056(2) 0.0284(19) -0.0024(17) -0.0013(18)
O2 0.0312(17) 0.060(2) 0.059(2) 0.0092(19) 0.0175(18) 0.0066(18)
O3 0.048(2) 0.055(2) 0.0356(16) 0.0099(16) -0.0125(16) -0.0177(18)
O4 0.0257(15) 0.0376(18) 0.063(2) 0.0087(17) -0.0103(16) 0.0018(15)
C1 0.028(2) 0.072(4) 0.046(3) 0.026(3) -0.010(2) 0.005(3)
C2 0.032(2) 0.064(3) 0.0235(19) 0.005(2) 0.0013(18) -0.015(3)
C3 0.027(2) 0.039(3) 0.047(2) 0.004(2) 0.006(2) 0.003(2)
C4 0.029(2) 0.051(3) 0.035(2) 0.007(2) -0.007(2) -0.003(2)
C5 0.032(2) 0.048(3) 0.054(3) 0.011(3) 0.003(2) 0.003(2)
C6 0.056(3) 0.044(3) 0.036(2) -0.001(2) 0.010(3) -0.006(3)
C7 0.030(2) 0.058(3) 0.044(2) -0.009(2) 0.008(2) -0.002(2)
C8 0.029(2) 0.045(3) 0.036(2) -0.001(2) -0.0090(19) -0.001(2)
C9 0.043(3) 0.050(3) 0.044(2) -0.014(2) -0.003(2) 0.008(3)
C10 0.087(5) 0.035(3) 0.048(3) -0.006(2) -0.026(3) 0.001(3)
C11 0.054(3) 0.045(3) 0.043(3) 0.005(2) -0.015(3) -0.008(3)
C12 0.035(2) 0.070(4) 0.040(2) 0.006(3) -0.001(2) 0.003(3)
C13 0.037(3) 0.042(3) 0.044(3) 0.005(2) 0.002(2) 0.003(3)

loop_
_atom_type_symbol
_atom_type_scat_dispersion_real
_atom_type_scat_dispersion_imag
_atom_type_scat_Cromer_Mann_a1
_atom_type_scat_Cromer_Mann_b1
_atom_type_scat_Cromer_Mann_a2
_atom_type_scat_Cromer_Mann_b2
_atom_type_scat_Cromer_Mann_a3
_atom_type_scat_Cromer_Mann_b3
_atom_type_scat_Cromer_Mann_a4
_atom_type_scat_Cromer_Mann_b4
_atom_type_scat_Cromer_Mann_c
_atom_type_scat_source
C 0.0033 0.0016 2.3100 20.8439 1.0200 10.2075 1.5886 0.5687 0.8650 51.6512 0.2156 'International Tables Vol C 4.2.6.8 and 6.1.1.4'
H 0.0000 0.0000 0.4930 10.5109 0.3229 26.1257 0.1402 3.1424 0.0408 57.7998 0.0030 'International Tables Vol C 4.2.6.8 and 6.1.1.4'
O 0.0106 0.0060 3.0485 13.2771 2.2868 5.7011 1.5463 0.3239 0.8670 32.9089 0.2508 'International Tables Vol C 4.2.6.8 and 6.1.1.4'
F 0.0171 0.0103 3.5392 10.2825 2.6412 4.2944 1.5170 0.2615 1.0243 26.1476 0.2776 'International Tables Vol C 4.2.6.8 and 6.1.1.4'

loop_
_geom_angle_atom_site_label_1
_geom_angle_site_symmetry_1
_geom_angle_atom_site_label_2
_geom_angle_site_symmetry_2
_geom_angle_atom_site_label_3
_geom_angle_site_symmetry_3
_geom_angle
_geom_angle_publ_flag
C1 . O1 . C5 . 112.8(4) yes
C1 . O2 . C6 . 113.0(4) yes
C2 . O3 . C7 . 106.4(4) yes
C3 . O4 . C7 . 105.3(4) yes
O1 . C1 . O2 . 111.1(5) yes
O1 . C1 . C2 . 104.6(4) yes
O2 . C1 . C2 . 112.3(4) yes
O1 . C1 . H11 . 115(3) no
O2 . C1 . H11 . 109(3) no
C2 . C1 . H11 . 105(3) no
C1 . C2 . O3 . 111.6(4) yes
C1 . C2 . C3 . 108.6(4) yes
O3 . C2 . C3 . 103.7(4) yes
C1 . C2 . H21 . 95(3) no
O3 . C2 . H21 . 118(3) no
C3 . C2 . H21 . 119(3) no
C2 . C3 . O4 . 104.6(4) yes
C2 . C3 . C4 . 107.7(4) yes
O4 . C3 . C4 . 110.5(4) yes
C2 . C3 . H31 . 115(3) no
O4 . C3 . H31 . 101(3) no
C4 . C3 . H31 . 117(3) no
C3 . C4 . C5 . 106.1(4) yes
C3 . C4 . C6 . 109.2(4) yes
C5 . C4 . C6 . 108.1(4) yes
C3 . C4 . H41 . 107(3) no
C5 . C4 . H41 . 114(3) no
C6 . C4 . H41 . 112(3) no
C4 . C5 . F1 . 109.1(4) yes
C4 . C5 . O1 . 110.6(4) yes
F1 . C5 . O1 . 107.5(4) yes
C4 . C5 . H51 . 104(4) no
F1 . C5 . H51 . 118(4) no
O1 . C5 . H51 . 107(4) no
C4 . C6 . O2 . 109.1(4) yes
C4 . C6 . H61 . 103(4) no
O2 . C6 . H61 . 124(4) no
C4 . C6 . H62 . 108(3) no
O2 . C6 . H62 . 107(3) no
H61 . C6 . H62 . 105(5) no
O4 . C7 . O3 . 103.7(4) yes
O4 . C7 . C8 . 111.4(4) yes
O3 . C7 . C8 . 110.8(4) yes
O4 . C7 . H71 . 114(3) no
O3 . C7 . H71 . 112(2) no
C8 . C7 . H71 . 105(3) no
C7 . C8 . C9 . 119.8(5) yes
C7 . C8 . C13 . 121.3(5) yes
C9 . C8 . C13 . 118.9(5) yes
C8 . C9 . C10 . 120.4(6) yes
C8 . C9 . H91 . 117(4) no
C10 . C9 . H91 . 122(4) no
C9 . C10 . C11 . 120.4(6) yes
C9 . C10 . H101 . 124(5) no
C11 . C10 . H101 . 115(5) no
C10 . C11 . C12 . 119.5(6) yes
C10 . C11 . H111 . 118(3) no
C12 . C11 . H111 . 122(3) no
C11 . C12 . C13 . 120.5(5) yes
C11 . C12 . H121 . 129(3) no
C13 . C12 . H121 . 111(3) no
C8 . C13 . C12 . 120.2(6) yes
C8 . C13 . H131 . 113(4) no
C12 . C13 . H131 . 127(4) no

loop_
_geom_bond_atom_site_label_1
_geom_bond_site_symmetry_1
_geom_bond_atom_site_label_2
_geom_bond_site_symmetry_2
_geom_bond_distance
_geom_bond_publ_flag
F1 . C5 . 1.368(7) yes
O1 . C1 . 1.441(7) yes
O1 . C5 . 1.379(6) yes
O2 . C1 . 1.398(6) yes
O2 . C6 . 1.427(7) yes
O3 . C2 . 1.429(6) yes
O3 . C7 . 1.414(7) yes
O4 . C3 . 1.424(6) yes
O4 . C7 . 1.426(6) yes
C1 . C2 . 1.510(8) yes
C1 . H11 . 0.92(5) no
C2 . C3 . 1.535(7) yes
C2 . H21 . 0.96(5) no
C3 . C4 . 1.510(7) yes
C3 . H31 . 1.16(6) no
C4 . C5 . 1.520(7) yes
C4 . C6 . 1.514(7) yes
C4 . H41 . 0.95(5) no
C5 . H51 . 1.05(8) no
C6 . H61 . 0.97(6) no
C6 . H62 . 0.94(5) no
C7 . C8 . 1.477(7) yes
C7 . H71 . 1.14(5) no
C8 . C9 . 1.390(7) yes
C8 . C13 . 1.384(7) yes
C9 . C10 . 1.377(9) yes
C9 . H91 . 1.08(7) no
C10 . C11 . 1.372(10) yes
C10 . H101 . 0.82(6) no
C11 . C12 . 1.379(8) yes
C11 . H111 . 1.02(6) no
C12 . C13 . 1.380(8) yes
C12 . H121 . 1.02(5) no
C13 . H131 . 0.78(6) no

loop_
_cod_related_entry_id
_cod_related_entry_database
_cod_related_entry_code
1 ChemSpider 30659191
